data_1546356
loop_
_publ_author_name
'Reja, Rahi M.'
'Sunny, Sereena'
'Gopi, Hosahudya N.'

_publ_section_title
;
 Chemoselective Nitrile Oxide-Alkyne 1,3-Dipolar Cycloaddition Reactions
 from Nitroalkane-Tethered Peptides.
;
_journal_issue 13
_journal_name_full 'Organic letters'
_journal_page_first 3572
_journal_page_last 3575
_journal_paper_doi 10.1021/acs.orglett.7b01498
_journal_volume 19
_journal_year 2017
_chemical_formula_moiety 'C14 H26 N2 O6'
_chemical_formula_sum 'C14 H26 N2 O6'
_chemical_formula_weight 318.37
_space_group_crystal_system monoclinic
_space_group_IT_number 4
_space_group_name_Hall 'P 2yb'
_space_group_name_H-M_alt 'P 1 21 1'
_symmetry_space_group_name_Hall 'P 2yb'
_symmetry_space_group_name_H-M 'P 1 21 1'
_atom_sites_solution_hydrogens geom
_audit_creation_method SHELXL-2014/7
_cell_angle_alpha 90
_cell_angle_beta 115.928(10)
_cell_angle_gamma 90
_cell_formula_units_Z 4
_cell_length_a 9.289(4)
_cell_length_b 20.701(8)
_cell_length_c 10.602(6)
_cell_measurement_reflns_used 9802
_cell_measurement_temperature 296(2)
_cell_measurement_theta_max 21.28
_cell_measurement_theta_min 2.35
_cell_volume 1833.5(15)
_computing_structure_refinement 'SHELXL-2014/7 (Sheldrick, 2014)'
_diffrn_ambient_temperature 296(2)
_diffrn_measured_fraction_theta_full 1.000
_diffrn_measured_fraction_theta_max 0.994
_diffrn_measurement_device_type 'fine-focus sealed tube'
_diffrn_radiation_type MoK\a
_diffrn_radiation_wavelength 0.71073
_diffrn_reflns_av_R_equivalents 0.2494
_diffrn_reflns_av_unetI/netI 0.1815
_diffrn_reflns_Laue_measured_fraction_full 1.000
_diffrn_reflns_Laue_measured_fraction_max 0.994
_diffrn_reflns_limit_h_max 12
_diffrn_reflns_limit_h_min -12
_diffrn_reflns_limit_k_max 27
_diffrn_reflns_limit_k_min -27
_diffrn_reflns_limit_l_max 14
_diffrn_reflns_limit_l_min -14
_diffrn_reflns_number 84907
_diffrn_reflns_point_group_measured_fraction_full 1.000
_diffrn_reflns_point_group_measured_fraction_max 0.991
_diffrn_reflns_theta_full 25.242
_diffrn_reflns_theta_max 28.401
_diffrn_reflns_theta_min 2.136
_exptl_absorpt_coefficient_mu 0.090
_exptl_crystal_colour colourless
_exptl_crystal_density_diffrn 1.153
_exptl_crystal_description roadshape
_exptl_crystal_F_000 688
_refine_diff_density_max 0.276
_refine_diff_density_min -0.310
_refine_diff_density_rms 0.086
_refine_ls_abs_structure_details
;
 Flack x determined using 1599 quotients [(I+)-(I-)]/[(I+)+(I-)]
 (Parsons, Flack and Wagner, Acta Cryst. B69 (2013) 249-259).
;
_refine_ls_abs_structure_Flack 0.1(8)
_refine_ls_extinction_method none
_refine_ls_goodness_of_fit_ref 0.910
_refine_ls_hydrogen_treatment constr
_refine_ls_matrix_type full
_refine_ls_number_parameters 409
_refine_ls_number_reflns 9147
_refine_ls_number_restraints 1
_refine_ls_restrained_S_all 0.910
_refine_ls_R_factor_all 0.2068
_refine_ls_R_factor_gt 0.0713
_refine_ls_shift/su_max 0.000
_refine_ls_shift/su_mean 0.000
_refine_ls_structure_factor_coef Fsqd
_refine_ls_weighting_details 'w=1/[\s^2^(Fo^2^)+(0.1000P)^2^+0.7977P] where P=(Fo^2^+2Fc^2^)/3'
_refine_ls_weighting_scheme calc
_refine_ls_wR_factor_gt 0.1463
_refine_ls_wR_factor_ref 0.2022
_reflns_Friedel_coverage 0.942
_reflns_Friedel_fraction_full 1.000
_reflns_Friedel_fraction_max 0.988
_reflns_number_gt 4739
_reflns_number_total 9226
_reflns_threshold_expression 'I > 2\s(I)'
_cod_data_source_file ol7b01498_si_002.cif
_cod_data_source_block tri_a
_cod_depositor_comments 'Adding full bibliography for 1546355--1546356.cif.'
_cod_database_code 1546356
_shelx_shelxl_version_number 2014/7
_shelx_space_group_comment
;
The symmetry employed for this shelxl refinement is uniquely defined
by the following loop, which should always be used as a source of
symmetry information in preference to the above space-group names.
They are only intended as comments.
;

loop_
_space_group_symop_operation_xyz
'x, y, z'
'-x, y+1/2, -z'

loop_
_atom_site_label
_atom_site_type_symbol
_atom_site_fract_x
_atom_site_fract_y
_atom_site_fract_z
_atom_site_U_iso_or_equiv
_atom_site_adp_type
_atom_site_occupancy
_atom_site_site_symmetry_order
_atom_site_calc_flag
_atom_site_refinement_flags_posn
_atom_site_refinement_flags_adp
O12 O 0.7993(4) 0.57561(18) 0.5942(4) 0.0296(9) Uani 1 1 d . .
O2 O 0.6397(5) 0.45784(19) 0.8363(4) 0.0373(10) Uani 1 1 d . .
O4 O 0.1579(4) 0.44360(19) 0.3439(4) 0.0382(10) Uani 1 1 d . .
O1 O 0.3846(4) 0.42268(19) 0.7530(4) 0.0331(10) Uani 1 1 d . .
O11 O 0.9814(4) 0.5420(2) 0.5219(4) 0.0357(9) Uani 1 1 d . .
O9 O 1.1320(5) 0.5795(2) 0.8861(4) 0.0435(11) Uani 1 1 d . .
O10 O 0.9746(5) 0.5722(2) 1.0010(4) 0.0394(10) Uani 1 1 d . .
O3 O 0.4295(5) 0.4325(2) 0.4625(4) 0.0448(11) Uani 1 1 d . .
N3 N 0.9384(5) 0.5044(2) 0.8308(4) 0.0299(11) Uani 1 1 d . .
H3 H 0.8749 0.4846 0.8572 0.036 Uiso 1 1 calc R U
N4 N 0.2925(5) 0.5036(2) 0.5301(4) 0.0282(11) Uani 1 1 d . .
H4 H 0.2033 0.5236 0.5072 0.034 Uiso 1 1 calc R U
N1 N 0.4319(8) 0.7121(3) 0.8466(6) 0.0497(15) Uani 1 1 d . .
C5 C 0.3039(7) 0.4569(3) 0.4470(6) 0.0312(13) Uani 1 1 d . .
C19 C 1.0259(7) 0.5549(3) 0.9055(5) 0.0314(14) Uani 1 1 d . .
C21 C 0.9160(6) 0.5372(3) 0.5982(5) 0.0257(12) Uani 1 1 d . .
C10 C 0.4981(6) 0.4635(3) 0.7581(5) 0.0281(12) Uani 1 1 d . .
O5 O 0.5318(9) 0.7344(3) 0.8161(8) 0.098(2) Uani 1 1 d . .
C20 C 0.9521(6) 0.4836(3) 0.7053(6) 0.0286(13) Uani 1 1 d . .
H20 H 1.0622 0.4690 0.7332 0.034 Uiso 1 1 calc R U
C6 C 0.4307(6) 0.5200(3) 0.6582(6) 0.0292(13) Uani 1 1 d . .
H6 H 0.5145 0.5358 0.6334 0.035 Uiso 1 1 calc R U
C2 C 0.1345(7) 0.3906(3) 0.2449(6) 0.0420(15) Uani 1 1 d . .
N2 N 0.7773(8) 0.2884(3) 0.5383(7) 0.0545(16) Uani 1 1 d . .
O6 O 0.3012(8) 0.7370(3) 0.8124(8) 0.095(2) Uani 1 1 d . .
C26 C 0.8399(7) 0.4263(3) 0.6404(6) 0.0340(13) Uani 1 1 d . .
H26A H 0.8712 0.3915 0.7084 0.041 Uiso 1 1 calc R U
H26B H 0.7321 0.4392 0.6219 0.041 Uiso 1 1 calc R U
C7 C 0.3856(7) 0.5752(3) 0.7305(6) 0.0335(13) Uani 1 1 d . .
H7A H 0.3474 0.6114 0.6662 0.040 Uiso 1 1 calc R U
H7B H 0.2980 0.5609 0.7502 0.040 Uiso 1 1 calc R U
C11 C 0.4275(7) 0.3648(3) 0.8465(7) 0.0386(15) Uani 1 1 d . .
C9 C 0.4681(9) 0.6530(3) 0.9327(7) 0.0429(16) Uani 1 1 d . .
H9A H 0.3736 0.6397 0.9428 0.052 Uiso 1 1 calc R U
H9B H 0.5522 0.6620 1.0255 0.052 Uiso 1 1 calc R U
C23 C 0.7427(7) 0.6311(3) 0.4943(7) 0.0433(17) Uani 1 1 d . .
C12 C 0.4991(8) 0.3872(4) 0.9979(7) 0.0492(17) Uani 1 1 d . .
H12A H 0.6008 0.4073 1.0214 0.074 Uiso 1 1 calc R U
H12B H 0.5135 0.3508 1.0582 0.074 Uiso 1 1 calc R U
H12C H 0.4284 0.4178 1.0100 0.074 Uiso 1 1 calc R U
C27 C 0.8377(8) 0.4008(3) 0.5061(7) 0.0427(16) Uani 1 1 d . .
H27A H 0.8068 0.4354 0.4375 0.051 Uiso 1 1 calc R U
H27B H 0.9449 0.3872 0.5241 0.051 Uiso 1 1 calc R U
C18 C 1.0473(7) 0.6277(3) 1.0969(6) 0.0395(15) Uani 1 1 d . .
C8 C 0.5214(8) 0.5982(3) 0.8661(6) 0.0411(15) Uani 1 1 d . .
H8A H 0.6091 0.6131 0.8473 0.049 Uiso 1 1 calc R U
H8B H 0.5599 0.5624 0.9314 0.049 Uiso 1 1 calc R U
C15 C 1.2240(8) 0.6149(4) 1.1866(7) 0.0533(18) Uani 1 1 d . .
H15A H 1.2367 0.5749 1.2363 0.080 Uiso 1 1 calc R U
H15B H 1.2689 0.6495 1.2527 0.080 Uiso 1 1 calc R U
H15C H 1.2782 0.6122 1.1277 0.080 Uiso 1 1 calc R U
O8 O 0.9126(8) 0.2716(3) 0.5848(10) 0.116(3) Uani 1 1 d . .
C4 C 0.2232(9) 0.4044(4) 0.1581(7) 0.062(2) Uani 1 1 d . .
H4A H 0.1850 0.4442 0.1078 0.093 Uiso 1 1 calc R U
H4B H 0.2055 0.3698 0.0926 0.093 Uiso 1 1 calc R U
H4C H 0.3357 0.4081 0.2185 0.093 Uiso 1 1 calc R U
C13 C 0.5373(9) 0.3211(3) 0.8132(9) 0.059(2) Uani 1 1 d . .
H13A H 0.4907 0.3128 0.7141 0.089 Uiso 1 1 calc R U
H13B H 0.5514 0.2810 0.8627 0.089 Uiso 1 1 calc R U
H13C H 0.6393 0.3417 0.8415 0.089 Uiso 1 1 calc R U
C14 C 0.2664(8) 0.3337(4) 0.8047(9) 0.064(2) Uani 1 1 d . .
H14A H 0.1977 0.3630 0.8231 0.096 Uiso 1 1 calc R U
H14B H 0.2792 0.2948 0.8579 0.096 Uiso 1 1 calc R U
H14C H 0.2196 0.3235 0.7065 0.096 Uiso 1 1 calc R U
C16 C 0.9569(9) 0.6268(4) 1.1858(8) 0.065(2) Uani 1 1 d . .
H16A H 0.8449 0.6330 1.1269 0.098 Uiso 1 1 calc R U
H16B H 0.9957 0.6608 1.2540 0.098 Uiso 1 1 calc R U
H16C H 0.9728 0.5859 1.2328 0.098 Uiso 1 1 calc R U
C22 C 0.8825(10) 0.6756(4) 0.5232(10) 0.064(2) Uani 1 1 d . .
H22A H 0.9395 0.6830 0.6223 0.096 Uiso 1 1 calc R U
H22B H 0.8439 0.7159 0.4759 0.096 Uiso 1 1 calc R U
H22C H 0.9530 0.6560 0.4897 0.096 Uiso 1 1 calc R U
C17 C 1.0179(10) 0.6888(4) 1.0142(8) 0.061(2) Uani 1 1 d . .
H17A H 1.0771 0.6879 0.9592 0.092 Uiso 1 1 calc R U
H17B H 1.0521 0.7250 1.0770 0.092 Uiso 1 1 calc R U
H17C H 0.9057 0.6928 0.9531 0.092 Uiso 1 1 calc R U
C1 C -0.0456(8) 0.3930(5) 0.1537(8) 0.070(2) Uani 1 1 d . .
H1A H -0.1005 0.3873 0.2113 0.105 Uiso 1 1 calc R U
H1B H -0.0757 0.3590 0.0851 0.105 Uiso 1 1 calc R U
H1C H -0.0739 0.4340 0.1070 0.105 Uiso 1 1 calc R U
C28 C 0.7249(8) 0.3452(3) 0.4461(7) 0.0473(17) Uani 1 1 d . .
H28A H 0.6188 0.3579 0.4332 0.057 Uiso 1 1 calc R U
H28B H 0.7186 0.3341 0.3550 0.057 Uiso 1 1 calc R U
C25 C 0.6202(9) 0.6622(4) 0.5344(8) 0.061(2) Uani 1 1 d . .
H25A H 0.5354 0.6321 0.5187 0.091 Uiso 1 1 calc R U
H25B H 0.5770 0.7001 0.4782 0.091 Uiso 1 1 calc R U
H25C H 0.6710 0.6741 0.6317 0.091 Uiso 1 1 calc R U
O7 O 0.6851(9) 0.2624(4) 0.5693(11) 0.145(4) Uani 1 1 d . .
C3 C 0.1824(11) 0.3276(4) 0.3235(9) 0.072(2) Uani 1 1 d . .
H3A H 0.2963 0.3268 0.3786 0.108 Uiso 1 1 calc R U
H3B H 0.1508 0.2925 0.2579 0.108 Uiso 1 1 calc R U
H3C H 0.1306 0.3235 0.3841 0.108 Uiso 1 1 calc R U
C24 C 0.6635(9) 0.6044(4) 0.3460(7) 0.067(2) Uani 1 1 d . .
H24A H 0.7436 0.5865 0.3220 0.101 Uiso 1 1 calc R U
H24B H 0.6081 0.6386 0.2818 0.101 Uiso 1 1 calc R U
H24C H 0.5885 0.5713 0.3404 0.101 Uiso 1 1 calc R U

loop_
_atom_site_aniso_label
_atom_site_aniso_U_11
_atom_site_aniso_U_22
_atom_site_aniso_U_33
_atom_site_aniso_U_23
_atom_site_aniso_U_13
_atom_site_aniso_U_12
O12 0.031(2) 0.029(2) 0.032(2) 0.0088(17) 0.0179(17) 0.0089(18)
O2 0.025(2) 0.046(2) 0.039(2) 0.0047(19) 0.0119(19) -0.0014(19)
O4 0.031(2) 0.047(3) 0.028(2) -0.0072(19) 0.0050(19) 0.0047(19)
O1 0.024(2) 0.037(2) 0.033(2) 0.0106(18) 0.0085(17) 0.0013(18)
O11 0.034(2) 0.044(2) 0.036(2) 0.0009(19) 0.0208(19) 0.0047(19)
O9 0.040(2) 0.055(3) 0.044(2) -0.011(2) 0.026(2) -0.018(2)
O10 0.038(2) 0.053(3) 0.031(2) -0.013(2) 0.0190(19) -0.017(2)
O3 0.025(2) 0.058(3) 0.045(2) -0.012(2) 0.0104(19) 0.008(2)
N3 0.032(3) 0.034(3) 0.024(2) -0.002(2) 0.013(2) -0.011(2)
N4 0.023(2) 0.032(3) 0.027(2) 0.001(2) 0.009(2) 0.009(2)
N1 0.068(5) 0.038(3) 0.054(4) -0.006(3) 0.036(4) -0.005(3)
C5 0.027(3) 0.037(3) 0.026(3) 0.002(3) 0.010(3) 0.001(3)
C19 0.026(3) 0.042(4) 0.026(3) 0.002(3) 0.011(3) 0.000(3)
C21 0.022(3) 0.028(3) 0.025(3) -0.002(3) 0.009(2) 0.000(2)
C10 0.024(3) 0.035(3) 0.028(3) -0.003(2) 0.014(3) -0.004(3)
O5 0.130(6) 0.061(4) 0.149(6) 0.019(4) 0.104(5) -0.001(4)
C20 0.024(3) 0.032(3) 0.030(3) -0.001(2) 0.012(2) 0.004(2)
C6 0.026(3) 0.033(3) 0.030(3) 0.001(3) 0.014(3) -0.002(2)
C2 0.036(3) 0.052(4) 0.028(3) -0.007(3) 0.005(3) 0.005(3)
N2 0.042(4) 0.043(4) 0.076(4) -0.018(3) 0.024(3) -0.013(3)
O6 0.085(5) 0.071(4) 0.122(5) 0.034(4) 0.039(4) 0.014(4)
C26 0.030(3) 0.032(3) 0.039(3) -0.001(3) 0.015(3) 0.003(3)
C7 0.033(3) 0.032(3) 0.033(3) -0.005(3) 0.013(3) -0.002(3)
C11 0.035(3) 0.036(4) 0.043(4) 0.017(3) 0.016(3) 0.003(3)
C9 0.055(4) 0.037(4) 0.035(3) -0.001(3) 0.018(3) -0.002(3)
C23 0.042(4) 0.049(4) 0.046(4) 0.025(3) 0.025(3) 0.020(3)
C12 0.043(4) 0.063(5) 0.038(4) 0.014(3) 0.015(3) 0.003(4)
C27 0.052(4) 0.033(4) 0.043(4) -0.012(3) 0.020(3) -0.003(3)
C18 0.036(4) 0.052(4) 0.030(3) -0.015(3) 0.013(3) -0.012(3)
C8 0.045(4) 0.036(4) 0.040(4) -0.001(3) 0.017(3) 0.000(3)
C15 0.041(4) 0.077(5) 0.034(4) -0.017(4) 0.009(3) -0.013(4)
O8 0.064(5) 0.065(4) 0.203(9) 0.028(5) 0.044(5) 0.020(3)
C4 0.059(5) 0.087(6) 0.040(4) -0.013(4) 0.022(4) 0.009(4)
C13 0.064(5) 0.036(4) 0.075(5) 0.013(4) 0.029(4) 0.011(4)
C14 0.047(4) 0.049(5) 0.080(5) 0.023(4) 0.013(4) -0.014(4)
C16 0.061(5) 0.090(6) 0.055(4) -0.032(4) 0.035(4) -0.012(5)
C22 0.074(5) 0.040(4) 0.101(6) 0.018(4) 0.061(5) 0.004(4)
C17 0.076(6) 0.051(5) 0.056(4) -0.008(4) 0.028(4) -0.003(4)
C1 0.043(4) 0.106(7) 0.044(4) -0.026(5) 0.003(3) -0.015(4)
C28 0.045(4) 0.041(4) 0.050(4) -0.016(3) 0.016(3) 0.000(3)
C25 0.068(5) 0.055(5) 0.079(5) 0.033(4) 0.050(5) 0.034(4)
O7 0.088(5) 0.139(7) 0.202(9) 0.068(7) 0.060(6) -0.031(5)
C3 0.086(6) 0.048(5) 0.064(5) -0.008(4) 0.016(5) -0.003(4)
C24 0.055(5) 0.103(7) 0.039(4) 0.027(4) 0.017(4) 0.024(5)

loop_
_atom_type_symbol
_atom_type_description
_atom_type_scat_dispersion_real
_atom_type_scat_dispersion_imag
_atom_type_scat_source
C C 0.0033 0.0016 'International Tables Vol C Tables 4.2.6.8 and 6.1.1.4'
H H 0.0000 0.0000 'International Tables Vol C Tables 4.2.6.8 and 6.1.1.4'
N N 0.0061 0.0033 'International Tables Vol C Tables 4.2.6.8 and 6.1.1.4'
O O 0.0106 0.0060 'International Tables Vol C Tables 4.2.6.8 and 6.1.1.4'

loop_
_geom_angle_atom_site_label_1
_geom_angle_atom_site_label_2
_geom_angle_atom_site_label_3
_geom_angle
C21 O12 C23 120.8(4)
C5 O4 C2 121.0(4)
C10 O1 C11 120.3(4)
C19 O10 C18 121.1(4)
C19 N3 C20 119.7(4)
C19 N3 H3 120.2
C20 N3 H3 120.2
C5 N4 C6 119.6(4)
C5 N4 H4 120.2
C6 N4 H4 120.2
O5 N1 O6 123.0(7)
O5 N1 C9 119.4(7)
O6 N1 C9 117.5(6)
O3 C5 N4 123.9(5)
O3 C5 O4 126.3(5)
N4 C5 O4 109.8(5)
O9 C19 O10 127.1(5)
O9 C19 N3 123.8(5)
O10 C19 N3 109.1(5)
O11 C21 O12 124.8(5)
O11 C21 C20 123.3(5)
O12 C21 C20 111.8(4)
O2 C10 O1 124.5(5)
O2 C10 C6 123.0(5)
O1 C10 C6 112.5(4)
N3 C20 C21 112.9(4)
N3 C20 C26 109.0(4)
C21 C20 C26 110.3(4)
N3 C20 H20 108.2
C21 C20 H20 108.2
C26 C20 H20 108.2
N4 C6 C10 113.6(4)
N4 C6 C7 108.7(4)
C10 C6 C7 110.2(4)
N4 C6 H6 108.0
C10 C6 H6 108.0
C7 C6 H6 108.0
O4 C2 C3 109.7(5)
O4 C2 C4 110.2(6)
C3 C2 C4 113.2(6)
O4 C2 C1 102.0(5)
C3 C2 C1 110.8(7)
C4 C2 C1 110.3(5)
O7 N2 O8 121.4(8)
O7 N2 C28 118.9(7)
O8 N2 C28 119.6(7)
C27 C26 C20 114.9(5)
C27 C26 H26A 108.5
C20 C26 H26A 108.5
C27 C26 H26B 108.5
C20 C26 H26B 108.5
H26A C26 H26B 107.5
C8 C7 C6 114.4(5)
C8 C7 H7A 108.7
C6 C7 H7A 108.7
C8 C7 H7B 108.7
C6 C7 H7B 108.7
H7A C7 H7B 107.6
O1 C11 C14 101.8(5)
O1 C11 C13 109.6(5)
C14 C11 C13 111.0(6)
O1 C11 C12 108.9(5)
C14 C11 C12 111.2(6)
C13 C11 C12 113.6(6)
N1 C9 C8 111.2(5)
N1 C9 H9A 109.4
C8 C9 H9A 109.4
N1 C9 H9B 109.4
C8 C9 H9B 109.4
H9A C9 H9B 108.0
O12 C23 C22 108.7(5)
O12 C23 C24 108.4(6)
C22 C23 C24 114.6(6)
O12 C23 C25 101.7(5)
C22 C23 C25 111.5(6)
C24 C23 C25 111.1(6)
C11 C12 H12A 109.5
C11 C12 H12B 109.5
H12A C12 H12B 109.5
C11 C12 H12C 109.5
H12A C12 H12C 109.5
H12B C12 H12C 109.5
C28 C27 C26 112.7(5)
C28 C27 H27A 109.0
C26 C27 H27A 109.0
C28 C27 H27B 109.0
C26 C27 H27B 109.0
H27A C27 H27B 107.8
O10 C18 C17 110.0(5)
O10 C18 C16 102.0(5)
C17 C18 C16 111.5(6)
O10 C18 C15 109.7(5)
C17 C18 C15 112.6(6)
C16 C18 C15 110.5(5)
C7 C8 C9 111.6(5)
C7 C8 H8A 109.3
C9 C8 H8A 109.3
C7 C8 H8B 109.3
C9 C8 H8B 109.3
H8A C8 H8B 108.0
C18 C15 H15A 109.5
C18 C15 H15B 109.5
H15A C15 H15B 109.5
C18 C15 H15C 109.5
H15A C15 H15C 109.5
H15B C15 H15C 109.5
C2 C4 H4A 109.5
C2 C4 H4B 109.5
H4A C4 H4B 109.5
C2 C4 H4C 109.5
H4A C4 H4C 109.5
H4B C4 H4C 109.5
C11 C13 H13A 109.5
C11 C13 H13B 109.5
H13A C13 H13B 109.5
C11 C13 H13C 109.5
H13A C13 H13C 109.5
H13B C13 H13C 109.5
C11 C14 H14A 109.5
C11 C14 H14B 109.5
H14A C14 H14B 109.5
C11 C14 H14C 109.5
H14A C14 H14C 109.5
H14B C14 H14C 109.5
C18 C16 H16A 109.5
C18 C16 H16B 109.5
H16A C16 H16B 109.5
C18 C16 H16C 109.5
H16A C16 H16C 109.5
H16B C16 H16C 109.5
C23 C22 H22A 109.5
C23 C22 H22B 109.5
H22A C22 H22B 109.5
C23 C22 H22C 109.5
H22A C22 H22C 109.5
H22B C22 H22C 109.5
C18 C17 H17A 109.5
C18 C17 H17B 109.5
H17A C17 H17B 109.5
C18 C17 H17C 109.5
H17A C17 H17C 109.5
H17B C17 H17C 109.5
C2 C1 H1A 109.5
C2 C1 H1B 109.5
H1A C1 H1B 109.5
C2 C1 H1C 109.5
H1A C1 H1C 109.5
H1B C1 H1C 109.5
N2 C28 C27 111.5(6)
N2 C28 H28A 109.3
C27 C28 H28A 109.3
N2 C28 H28B 109.3
C27 C28 H28B 109.3
H28A C28 H28B 108.0
C23 C25 H25A 109.5
C23 C25 H25B 109.5
H25A C25 H25B 109.5
C23 C25 H25C 109.5
H25A C25 H25C 109.5
H25B C25 H25C 109.5
C2 C3 H3A 109.5
C2 C3 H3B 109.5
H3A C3 H3B 109.5
C2 C3 H3C 109.5
H3A C3 H3C 109.5
H3B C3 H3C 109.5
C23 C24 H24A 109.5
C23 C24 H24B 109.5
H24A C24 H24B 109.5
C23 C24 H24C 109.5
H24A C24 H24C 109.5
H24B C24 H24C 109.5

loop_
_geom_bond_atom_site_label_1
_geom_bond_atom_site_label_2
_geom_bond_distance
O12 C21 1.330(6)
O12 C23 1.493(7)
O2 C10 1.215(6)
O4 C5 1.347(6)
O4 C2 1.467(7)
O1 C10 1.334(7)
O1 C11 1.494(7)
O11 C21 1.210(6)
O9 C19 1.205(6)
O10 C19 1.342(6)
O10 C18 1.486(7)
O3 C5 1.215(6)
N3 C19 1.349(7)
N3 C20 1.457(7)
N3 H3 0.8600
N4 C5 1.343(7)
N4 C6 1.444(7)
N4 H4 0.8600
N1 O5 1.199(7)
N1 O6 1.219(8)
N1 C9 1.475(9)
C21 C20 1.516(8)
C10 C6 1.517(8)
C20 C26 1.529(8)
C20 H20 0.9800
C6 C7 1.532(8)
C6 H6 0.9800
C2 C3 1.506(10)
C2 C4 1.508(9)
C2 C1 1.523(9)
N2 O7 1.173(8)
N2 O8 1.184(8)
N2 C28 1.469(10)
C26 C27 1.510(8)
C26 H26A 0.9700
C26 H26B 0.9700
C7 C8 1.516(8)
C7 H7A 0.9700
C7 H7B 0.9700
C11 C14 1.508(9)
C11 C13 1.517(9)
C11 C12 1.517(9)
C9 C8 1.528(9)
C9 H9A 0.9700
C9 H9B 0.9700
C23 C22 1.510(10)
C23 C24 1.519(10)
C23 C25 1.521(9)
C12 H12A 0.9600
C12 H12B 0.9600
C12 H12C 0.9600
C27 C28 1.499(9)
C27 H27A 0.9700
C27 H27B 0.9700
C18 C17 1.496(10)
C18 C16 1.511(9)
C18 C15 1.518(9)
C8 H8A 0.9700
C8 H8B 0.9700
C15 H15A 0.9600
C15 H15B 0.9600
C15 H15C 0.9600
C4 H4A 0.9600
C4 H4B 0.9600
C4 H4C 0.9600
C13 H13A 0.9600
C13 H13B 0.9600
C13 H13C 0.9600
C14 H14A 0.9600
C14 H14B 0.9600
C14 H14C 0.9600
C16 H16A 0.9600
C16 H16B 0.9600
C16 H16C 0.9600
C22 H22A 0.9600
C22 H22B 0.9600
C22 H22C 0.9600
C17 H17A 0.9600
C17 H17B 0.9600
C17 H17C 0.9600
C1 H1A 0.9600
C1 H1B 0.9600
C1 H1C 0.9600
C28 H28A 0.9700
C28 H28B 0.9700
C25 H25A 0.9600
C25 H25B 0.9600
C25 H25C 0.9600
C3 H3A 0.9600
C3 H3B 0.9600
C3 H3C 0.9600
C24 H24A 0.9600
C24 H24B 0.9600
C24 H24C 0.9600
